data_1569411
loop_
_publ_author_name
'Bravetti, Federica'
'Tapmeyer, Lukas'
'Skorodumov, Kathrin'
'Alig, Edith'
'Habermehl, Stefan'
'H&#xfc;hn, Robert'
'Bordignon, Simone'
'Gallo, Angelo'
'Nervi, Carlo'
'Chierotti, Michele R.'
'Schmidt, Martin U.'

_publ_section_title
;
 Leucopterin, the white pigment in butterfly wings: structural analysis by
 PDF fit, FIDEL fit, Rietveld refinement, solid-state NMR and DFT-D.
;
_journal_coeditor_code LT5058
_journal_issue 4
_journal_name_full IUCrJ
_journal_page_first 448
_journal_page_last 463
_journal_paper_doi 10.1107/S2052252523004281
_journal_volume 10
_journal_year 2023
_chemical_formula_moiety 'C6 H5 N5 O3, 0.17(H2O)'
_chemical_formula_sum 'C6 H5.34 N5 O3.17'
_chemical_formula_weight 198.52
_chemical_melting_point 'decomposition at about 410 C'
_chemical_name_common
;
Leucopterin (variable hydrate)

Remark: According to Rietveld refinement, the structure contains a partially 
occupied H2O molecule, which is represented by a single oxygen atom O1W. 
Its occupancy value Occ(O1W) = 0.421(8) corresponds to 0.17 H2O per 
leucopterin molecule. But this value is very uncertain (Powder data 
of limited quality).
Hence, the water content of this structure should be regarded as being 
between 0 and 0.2 molecules of water per leucopterin molecule.
The crystal structure and the tautomeric state were confirmed by DFT-D
and SSNMR.
;
_space_group_crystal_system monoclinic
_space_group_IT_number 13
_space_group_name_Hall '-P 2yc'
_space_group_name_H-M_alt 'P 1 2/c 1'
_cell_angle_alpha 90
_cell_angle_beta 88.5310(42)
_cell_angle_gamma 90
_cell_formula_units_Z 4
_cell_length_a 8.10257(40)
_cell_length_b 4.83656(29)
_cell_length_c 17.8289(14)
_cell_measurement_reflns_used 310
_cell_measurement_temperature 296(2)
_cell_measurement_theta_max 70
_cell_measurement_theta_min 4
_cell_volume 698.46(8)
_computing_structure_refinement 'TOPAS Academic 4.2 (Coelho, 2018)'
_computing_structure_solution 'FIDEL (Habermehl et al., Acta Cryst. 2014, B70, 347.)'
_diffrn_ambient_temperature 296(2)
_diffrn_measurement_device_type 'STOE Stadi-P with Ge(111) monochromator and linear PSD'
_diffrn_radiation_type 'Cu K\a~1~'
_diffrn_radiation_wavelength 1.54056
_diffrn_reflns_limit_h_max 9
_diffrn_reflns_limit_h_min -9
_diffrn_reflns_limit_k_max 5
_diffrn_reflns_limit_k_min -5
_diffrn_reflns_limit_l_max 21
_diffrn_reflns_limit_l_min -21
_diffrn_reflns_theta_full 70
_diffrn_reflns_theta_max 70
_diffrn_reflns_theta_min 4
_diffrn_source 'Cu tube'
_exptl_absorpt_coefficient_mu 1.365
_exptl_absorpt_correction_type none
_exptl_crystal_colour white
_exptl_crystal_density_diffrn 1.888
_exptl_crystal_density_meas 'about 1.83'
_exptl_crystal_density_method 'suspension in iodobenzene does not separate'
_exptl_crystal_description powder
_exptl_crystal_F_000 406.7
_pd_calc_method 'Rietveld Refinement'
_pd_proc_2theta_range_inc 0.01
_pd_proc_2theta_range_max 70.
_pd_proc_2theta_range_min 4.
_pd_proc_ls_background_function 'Chebyshev polynomial with 20 terms'
_pd_proc_ls_pref_orient_corr none
_pd_proc_ls_profile_function 'fundamental parameters'
_pd_proc_ls_prof_R_factor 0.10091
_pd_proc_ls_prof_wR_expected 0.06609
_pd_proc_ls_prof_wR_factor 0.10517
_pd_proc_wavelength 1.54056
_pd_spec_mounting '0.7 mm capillary'
_pd_spec_mount_mode transmission
_refine_ls_extinction_method none
_refine_ls_goodness_of_fit_all 1.591
_refine_ls_hydrogen_treatment refall
_refine_ls_number_parameters 101
_refine_ls_number_reflns 310
_refine_ls_number_restraints 52
_refine_ls_R_factor_all 0.01192
_refine_ls_shift/su_max 0.01
_refine_ls_structure_factor_coef Fsqd
_reflns_number_total 1325
_cod_data_source_file lt5058.cif
_cod_data_source_block Leuco_hydrate
_cod_original_cell_volume 698.461(77)
_cod_original_sg_symbol_H-M 'P 2/c'
_cod_database_code 1569411

loop_
_space_group_symop_operation_xyz
'x, y, z'
'-x, y, -z+1/2'
'-x, -y, -z'
'x, -y, z-1/2'

loop_
_atom_site_label
_atom_site_type_symbol
_atom_site_fract_x
_atom_site_fract_y
_atom_site_fract_z
_atom_site_occupancy
_atom_site_B_iso_or_equiv
_atom_site_U_iso_or_equiv
O7 O 0.87133(43) 0.20507(74) 0.18912(21) 1 2.558(92) 0.03240
O4 O 0.55650(40) -0.34170(67) -0.08674(25) 1 2.558(92) 0.03240
O6 O 0.65943(48) -0.22944(75) 0.18761(21) 1 2.558(92) 0.03240
N8 N 0.86917(31) 0.23675(55) 0.06521(13) 1 2.558(92) 0.03240
N1 N 0.87674(30) 0.30472(56) -0.06511(17) 1 2.558(92) 0.03240
N3 N 0.70871(32) -0.00800(54) -0.13788(14) 1 2.558(92) 0.03240
N5 N 0.65723(35) -0.19376(52) 0.05818(13) 1 2.558(92) 0.03240
N2 N 0.86966(37) 0.35002(56) -0.19151(13) 1 2.558(92) 0.03240
C7 C 0.81872(37) 0.11369(59) 0.12931(14) 1 2.558(92) 0.03240
C2 C 0.81422(34) 0.20792(53) -0.12874(14) 1 2.558(92) 0.03240
C4 C 0.65468(29) -0.14455(48) -0.07749(14) 1 2.558(92) 0.03240
C6 C 0.70423(38) -0.11798(61) 0.12792(14) 1 2.558(92) 0.03240
C10 C 0.70473(21) -0.06742(36) -0.00927(15) 1 2.558(92) 0.03240
C9 C 0.81427(19) 0.15662(40) -0.00561(14) 1 2.558(92) 0.03240
H2a H 0.9467(15) 0.5106(23) -0.18679(55) 1 3.07(11) 0.03888
H2b H 0.8346(13) 0.2930(19) -0.24210(93) 1 3.07(11) 0.03888
H3 H 0.6699(12) -0.0732(24) -0.18846(56) 1 3.07(11) 0.03888
H5 H 0.5818(16) -0.3547(21) 0.05670(56) 1 3.07(11) 0.03888
H8 H 0.9447(13) 0.3945(23) 0.06712(53) 1 3.07(11) 0.03888
O1W O 0.5 0.3135(36) 0.25 0.4212(76) 2.558(92) 0.03240

loop_
_atom_type_symbol
_atom_type_description
_atom_type_scat_dispersion_real
_atom_type_scat_dispersion_imag
_atom_type_scat_source
C C 0.0181 0.0091 'International Tables Vol C Tables 4.2.6.8 and 6.1.1.4'
H H 0.0000 0.0000 'International Tables Vol C Tables 4.2.6.8 and 6.1.1.4'
N N 0.0311 0.0180 'International Tables Vol C Tables 4.2.6.8 and 6.1.1.4'
O O 0.0492 0.0322 'International Tables Vol C Tables 4.2.6.8 and 6.1.1.4'

loop_
_geom_angle_id
_geom_angle_atom_site_label_1
_geom_angle_atom_site_label_2
_geom_angle_atom_site_label_3
_geom_angle
1 C7 N8 C9 123.1(2)
2 C7 N8 H8 119.5(7)
3 C9 N8 H8 117.3(6)
4 C2 N1 C9 109.5(2)
5 C2 N3 C4 118.6(2)
6 C2 N3 H3 123.7(6)
7 C4 N3 H3 117.6(6)
8 C6 N5 C10 126.4(2)
9 C6 N5 H5 115.1(7)
10 C10 N5 H5 118.6(7)
11 C2 N2 H2a 120.6(7)
12 C2 N2 H2b 120.3(7)
13 H2a N2 H2b 119(1)
14 O7 C7 N8 118.0(3)
15 O7 C7 C6 121.5(3)
16 N8 C7 C6 120.5(3)
17 N1 C2 N3 128.4(3)
18 N1 C2 N2 113.0(2)
19 N3 C2 N2 118.5(2)
20 O4 C4 N3 117.9(3)
21 O4 C4 C10 122.4(3)
22 N3 C4 C10 119.6(2)
23 O6 C6 N5 125.8(3)
24 O6 C6 C7 119.6(3)
25 N5 C6 C7 114.6(2)
26 N5 C10 C4 125.1(2)
27 N5 C10 C9 117.3(2)
28 C4 C10 C9 117.5(2)
29 N8 C9 N1 115.7(2)
30 N8 C9 C10 118.1(2)
31 N1 C9 C10 126.2(2)

loop_
_geom_bond_id
_geom_bond_atom_site_label_1
_geom_bond_atom_site_label_2
_geom_bond_distance
1 O7 C7 1.240(5)
2 O4 C4 1.255(4)
3 O6 C6 1.239(5)
4 N8 C7 1.343(4)
5 N8 C9 1.404(3)
6 N8 H8 0.98(1)
7 N1 C2 1.339(4)
8 N1 C9 1.366(4)
9 N3 C2 1.362(4)
10 N3 C4 1.328(3)
11 N3 H3 1.01(1)
12 N5 C6 1.360(4)
13 N5 C10 1.394(3)
14 N5 H5 0.99(1)
15 N2 C2 1.379(4)
16 N2 H2a 1.00(1)
17 N2 H2b 0.99(2)
18 C7 C6 1.455(4)
19 C4 C10 1.345(4)
20 C10 C9 1.403(2)
